data_7007965
loop_
_publ_author_name
'Alcock, Nathaniel W.'
'Clarkson, Guy'
'Glover, Peter B.'
'Lawrance, Geoffrey A.'
'Moore, Peter'
'Napitupulu, Mery'

_publ_section_title
;
 Complexes of 2,6-bis[N-(2'-pyridylmethyl)carbamyl]pyridine: formation
 of mononuclear complexes, and self-assembly of double helical
 dinuclear and tetranuclear copper(II) and trinuclear nickel(II)
 complexes.
;
_journal_issue 3
_journal_name_full 'Dalton transactions (Cambridge, England : 2003)'
_journal_page_first 518
_journal_page_last 527
_journal_paper_doi 10.1039/b414251a
_journal_year 2005
_chemical_formula_sum 'C46 H52 N10 Ni3 O12'
_chemical_formula_weight 1113.11
_chemical_name_systematic
;
?
;
_space_group_IT_number 60
_symmetry_cell_setting orthorhombic
_symmetry_space_group_name_Hall '-P 2n 2ab'
_symmetry_space_group_name_H-M 'P b c n'
_atom_sites_solution_hydrogens geom
_atom_sites_solution_primary direct
_atom_sites_solution_secondary difmap
_audit_creation_method SHELXL-97
_cell_angle_alpha 90.00
_cell_angle_beta 90.00
_cell_angle_gamma 90.00
_cell_formula_units_Z 4
_cell_length_a 23.5075(7)
_cell_length_b 9.0184(3)
_cell_length_c 22.3163(6)
_cell_measurement_reflns_used 8192
_cell_measurement_temperature 180(2)
_cell_measurement_theta_max 20
_cell_measurement_theta_min 3
_cell_volume 4731.1(2)
_computing_cell_refinement 'SAINT (Siemens, 1995)'
_computing_data_collection 'SMART (Siemens, 1994)'
_computing_data_reduction 'SAINT (Siemens, 1995)'
_computing_molecular_graphics 'SHELXTL (Sheldrick, 1997)'
_computing_publication_material 'SHELXTL (Sheldrick, 1997)'
_computing_structure_refinement 'SHELXL-97 (Sheldrick, 1997)'
_computing_structure_solution 'SHELXS-97 (Sheldrick, 1990)'
_diffrn_ambient_temperature 180(2)
_diffrn_detector_area_resol_mean 8.192
_diffrn_measured_fraction_theta_full 0.943
_diffrn_measured_fraction_theta_max 0.943
_diffrn_measurement_device_type 'Siemens SMART diffractometer'
_diffrn_measurement_method '\w scans'
_diffrn_radiation_monochromator graphite
_diffrn_radiation_source 'fine-focus sealed tube'
_diffrn_radiation_type MoK\a
_diffrn_radiation_wavelength 0.71073
_diffrn_reflns_av_R_equivalents 0.0788
_diffrn_reflns_av_sigmaI/netI 0.0738
_diffrn_reflns_limit_h_max 30
_diffrn_reflns_limit_h_min -31
_diffrn_reflns_limit_k_max 11
_diffrn_reflns_limit_k_min -12
_diffrn_reflns_limit_l_max 16
_diffrn_reflns_limit_l_min -29
_diffrn_reflns_number 28704
_diffrn_reflns_theta_full 29.09
_diffrn_reflns_theta_max 29.09
_diffrn_reflns_theta_min 1.73
_diffrn_standards_decay_% nil
_exptl_absorpt_coefficient_mu 1.256
_exptl_absorpt_correction_T_max 0.93
_exptl_absorpt_correction_T_min 0.69
_exptl_absorpt_correction_type multi-scan
_exptl_absorpt_process_details 'SADABS (Sheldrick, 1996)'
_exptl_crystal_colour 'deep red'
_exptl_crystal_density_diffrn 1.563
_exptl_crystal_density_method 'not measured'
_exptl_crystal_description prisms
_exptl_crystal_F_000 2312
_exptl_crystal_size_max 0.56
_exptl_crystal_size_mid 0.16
_exptl_crystal_size_min 0.14
_refine_diff_density_max 1.260
_refine_diff_density_min -0.545
_refine_diff_density_rms 0.089
_refine_ls_extinction_coef 0.00033(8)
_refine_ls_extinction_expression Fc^*^=kFc[1+0.001xFc^2^\l^3^/sin(2\q)]^-1/4^
_refine_ls_extinction_method SHELXL
_refine_ls_goodness_of_fit_ref 1.030
_refine_ls_hydrogen_treatment mixed
_refine_ls_matrix_type full
_refine_ls_number_parameters 329
_refine_ls_number_reflns 5990
_refine_ls_number_restraints 0
_refine_ls_restrained_S_all 1.030
_refine_ls_R_factor_all 0.1093
_refine_ls_R_factor_gt 0.0536
_refine_ls_shift/su_max 0.011
_refine_ls_shift/su_mean 0.000
_refine_ls_structure_factor_coef Fsqd
_refine_ls_weighting_details 'calc w=1/[\s^2^(Fo^2^)+(0.0470P)^2^+5.6000P] where P=(Fo^2^+2Fc^2^)/3'
_refine_ls_weighting_scheme calc
_refine_ls_wR_factor_gt 0.1049
_refine_ls_wR_factor_ref 0.1225
_reflns_number_gt 3716
_reflns_number_total 5990
_reflns_threshold_expression >2sigma(I)
_cod_data_source_file b414251a.txt
_cod_data_source_block nipyr
_cod_depositor_comments
;
The following automatic conversions were performed:
'_symmetry_cell_setting' value 'Orthorhombic' changed to 'orthorhombic'
according to '/home/saulius/struct/CIF-dictionaries/cif_core.dic'
dictionary named 'cif_core.dic' version 2.4.1 from 2010-06-29.

Automatic conversion script
Id: cif_fix_enum 1527 2010-12-29 10:47:43Z saulius 
;
_cod_original_sg_symbol_H-M Pbcn
_cod_database_code 7007965

loop_
_symmetry_equiv_pos_as_xyz
'x, y, z'
'-x+1/2, -y+1/2, z+1/2'
'-x, y, -z+1/2'
'x+1/2, -y+1/2, -z'
'-x, -y, -z'
'x-1/2, y-1/2, -z-1/2'
'x, -y, z-1/2'
'-x-1/2, y-1/2, z'

loop_
_atom_site_label
_atom_site_type_symbol
_atom_site_fract_x
_atom_site_fract_y
_atom_site_fract_z
_atom_site_U_iso_or_equiv
_atom_site_adp_type
_atom_site_occupancy
_atom_site_symmetry_multiplicity
_atom_site_calc_flag
_atom_site_refinement_flags
_atom_site_disorder_assembly
_atom_site_disorder_group
Ni1 Ni 0.406351(18) 0.89583(5) 0.156159(19) 0.02273(13) Uani 1 1 d . . .
Ni2 Ni 0.5000 0.89854(7) 0.2500 0.01889(15) Uani 1 2 d S . .
N1 N 0.35112(12) 1.0098(3) 0.20906(13) 0.0243(7) Uani 1 1 d . . .
C2 C 0.29680(15) 0.9690(4) 0.22030(16) 0.0292(8) Uani 1 1 d . . .
H2A H 0.2828 0.8800 0.2030 0.035 Uiso 1 1 calc R . .
C3 C 0.26128(16) 1.0516(4) 0.25585(18) 0.0348(9) Uani 1 1 d . . .
H3A H 0.2231 1.0213 0.2625 0.042 Uiso 1 1 calc R . .
C4 C 0.28206(17) 1.1792(4) 0.28179(19) 0.0392(10) Uani 1 1 d . . .
H4A H 0.2586 1.2363 0.3076 0.047 Uiso 1 1 calc R . .
C5 C 0.33698(16) 1.2238(4) 0.27011(18) 0.0335(9) Uani 1 1 d . . .
H5A H 0.3519 1.3119 0.2873 0.040 Uiso 1 1 calc R . .
C6 C 0.36995(15) 1.1368(4) 0.23265(16) 0.0240(8) Uani 1 1 d . . .
C7 C 0.42843(15) 1.1871(4) 0.21410(17) 0.0261(8) Uani 1 1 d . . .
H7A H 0.4247 1.2639 0.1826 0.031 Uiso 1 1 calc R . .
H7B H 0.4475 1.2332 0.2490 0.031 Uiso 1 1 calc R . .
N8 N 0.46412(12) 1.0664(3) 0.19134(13) 0.0229(6) Uani 1 1 d . . .
C9 C 0.50473(15) 1.1173(4) 0.15282(16) 0.0263(8) Uani 1 1 d . . .
O10 O 0.50566(12) 1.2399(3) 0.12818(12) 0.0394(7) Uani 1 1 d . . .
C11 C 0.55454(14) 1.0155(4) 0.14449(15) 0.0238(8) Uani 1 1 d . . .
N12 N 0.55775(11) 0.9067(3) 0.18567(12) 0.0216(6) Uani 1 1 d . . .
C13 C 0.60051(14) 0.8102(4) 0.18592(16) 0.0252(8) Uani 1 1 d . . .
C14 C 0.64290(16) 0.8179(5) 0.14292(16) 0.0330(9) Uani 1 1 d . . .
H14A H 0.6726 0.7465 0.1420 0.040 Uiso 1 1 calc R . .
C15 C 0.64099(16) 0.9318(5) 0.10130(17) 0.0366(10) Uani 1 1 d . . .
H15A H 0.6703 0.9411 0.0723 0.044 Uiso 1 1 calc R . .
C16 C 0.59680(16) 1.0313(5) 0.10199(16) 0.0325(9) Uani 1 1 d . . .
H16A H 0.5953 1.1098 0.0736 0.039 Uiso 1 1 calc R . .
C17 C 0.59532(15) 0.6935(4) 0.23402(16) 0.0256(8) Uani 1 1 d . . .
O18 O 0.61884(12) 0.5722(3) 0.22642(12) 0.0388(7) Uani 1 1 d . . .
N19 N 0.56046(12) 0.7331(3) 0.27990(13) 0.0228(6) Uani 1 1 d . . .
C20 C 0.54521(16) 0.6055(4) 0.31772(16) 0.0285(8) Uani 1 1 d . . .
H20A H 0.5797 0.5460 0.3260 0.034 Uiso 1 1 calc R . .
H20B H 0.5179 0.5417 0.2959 0.034 Uiso 1 1 calc R . .
C21 C 0.51920(15) 0.6543(4) 0.37597(16) 0.0258(8) Uani 1 1 d . . .
N22 N 0.53846(12) 0.7833(3) 0.39836(12) 0.0247(7) Uani 1 1 d . . .
C23 C 0.51940(16) 0.8280(4) 0.45217(16) 0.0296(8) Uani 1 1 d . . .
H23A H 0.5330 0.9191 0.4679 0.036 Uiso 1 1 calc R . .
C24 C 0.48115(17) 0.7479(4) 0.48533(18) 0.0363(10) Uani 1 1 d . . .
H24A H 0.4693 0.7813 0.5237 0.044 Uiso 1 1 calc R . .
C25 C 0.46022(18) 0.6172(4) 0.46154(18) 0.0391(10) Uani 1 1 d . . .
H25A H 0.4329 0.5605 0.4829 0.047 Uiso 1 1 calc R . .
C26 C 0.47960(17) 0.5702(4) 0.40636(17) 0.0338(9) Uani 1 1 d . . .
H26A H 0.4658 0.4805 0.3894 0.041 Uiso 1 1 calc R . .
O011 O 0.34521(11) 0.7414(3) 0.13506(11) 0.0313(6) Uani 1 1 d . . .
O012 O 0.32490(13) 0.7945(3) 0.03937(13) 0.0484(8) Uani 1 1 d . . .
C011 C 0.32491(16) 0.7090(4) 0.08431(19) 0.0340(9) Uani 1 1 d . . .
C012 C 0.3010(2) 0.5547(5) 0.0780(2) 0.0500(12) Uani 1 1 d . . .
H01A H 0.2855 0.5220 0.1166 0.075 Uiso 1 1 calc R . .
H01B H 0.3312 0.4867 0.0654 0.075 Uiso 1 1 calc R . .
H01C H 0.2706 0.5549 0.0479 0.075 Uiso 1 1 calc R . .
O021 O 0.38159(12) 1.0235(3) 0.07925(12) 0.0329(7) Uani 1 1 d . . .
H021 H 0.360(2) 0.972(5) 0.064(2) 0.049 Uiso 1 1 d . . .
C021 C 0.35376(19) 1.1639(4) 0.07730(19) 0.0406(10) Uani 1 1 d . . .
H02A H 0.3392 1.1817 0.0368 0.061 Uiso 1 1 calc R . .
H02B H 0.3809 1.2421 0.0880 0.061 Uiso 1 1 calc R . .
H02C H 0.3221 1.1644 0.1058 0.061 Uiso 1 1 calc R . .
O031 O 0.27200(16) 0.6969(4) -0.06561(15) 0.0665(10) Uani 1 1 d . . .
H031 H 0.2863 0.7308 -0.0339 0.100 Uiso 1 1 calc R . .
C031 C 0.3058(3) 0.5763(6) -0.0868(2) 0.0741(17) Uani 1 1 d . . .
H03A H 0.3455 0.6080 -0.0901 0.111 Uiso 1 1 calc R . .
H03B H 0.2919 0.5447 -0.1261 0.111 Uiso 1 1 calc R . .
H03C H 0.3031 0.4934 -0.0585 0.111 Uiso 1 1 calc R . .

loop_
_atom_site_aniso_label
_atom_site_aniso_U_11
_atom_site_aniso_U_22
_atom_site_aniso_U_33
_atom_site_aniso_U_23
_atom_site_aniso_U_13
_atom_site_aniso_U_12
Ni1 0.0231(2) 0.0207(2) 0.0244(2) 0.0019(2) -0.00292(18) -0.0017(2)
Ni2 0.0180(3) 0.0172(3) 0.0215(3) 0.000 0.0003(2) 0.000
N1 0.0214(16) 0.0247(16) 0.0267(16) 0.0052(13) -0.0017(12) 0.0000(13)
C2 0.023(2) 0.032(2) 0.033(2) 0.0072(17) -0.0041(16) -0.0054(16)
C3 0.023(2) 0.035(2) 0.046(2) 0.0100(19) 0.0016(17) 0.0035(16)
C4 0.032(2) 0.033(2) 0.053(3) 0.003(2) 0.0079(19) 0.0099(19)
C5 0.032(2) 0.0214(19) 0.047(2) -0.0009(17) 0.0014(18) 0.0011(16)
C6 0.0237(19) 0.0192(18) 0.0292(19) 0.0049(14) 0.0008(15) 0.0032(14)
C7 0.0252(19) 0.0178(17) 0.035(2) 0.0035(16) 0.0004(16) 0.0001(15)
N8 0.0196(15) 0.0215(15) 0.0275(16) 0.0015(12) -0.0007(12) -0.0007(12)
C9 0.0269(19) 0.0244(19) 0.0275(18) 0.0020(16) -0.0053(15) -0.0044(16)
O10 0.0438(17) 0.0299(15) 0.0446(17) 0.0150(13) 0.0069(13) 0.0001(13)
C11 0.0212(18) 0.0251(19) 0.0251(19) -0.0005(15) -0.0015(14) -0.0080(15)
N12 0.0203(15) 0.0227(15) 0.0219(14) -0.0022(13) -0.0024(11) -0.0025(13)
C13 0.0180(18) 0.0309(19) 0.0267(19) -0.0084(16) -0.0030(14) -0.0001(15)
C14 0.0230(19) 0.047(2) 0.029(2) -0.0129(19) -0.0008(16) 0.0017(18)
C15 0.021(2) 0.062(3) 0.027(2) -0.0073(19) 0.0068(16) -0.0095(19)
C16 0.032(2) 0.042(2) 0.0233(19) -0.0002(17) 0.0017(16) -0.0131(19)
C17 0.0251(19) 0.0250(18) 0.0267(19) -0.0054(15) -0.0075(15) 0.0039(16)
O18 0.0409(17) 0.0290(15) 0.0466(17) -0.0093(13) -0.0027(13) 0.0144(12)
N19 0.0251(16) 0.0189(15) 0.0243(16) -0.0033(12) -0.0011(12) 0.0030(12)
C20 0.037(2) 0.0194(17) 0.0288(19) -0.0019(16) -0.0022(16) 0.0064(17)
C21 0.030(2) 0.0188(17) 0.029(2) 0.0031(15) -0.0061(16) 0.0056(15)
N22 0.0277(16) 0.0226(15) 0.0240(16) 0.0002(13) -0.0036(13) 0.0021(13)
C23 0.033(2) 0.029(2) 0.026(2) -0.0043(16) -0.0022(16) 0.0001(17)
C24 0.042(2) 0.038(2) 0.029(2) 0.0023(18) 0.0029(17) 0.0037(19)
C25 0.043(2) 0.034(2) 0.040(2) 0.0111(19) 0.0014(19) -0.003(2)
C26 0.039(2) 0.025(2) 0.037(2) 0.0066(17) -0.0045(18) -0.0001(17)
O011 0.0306(15) 0.0295(14) 0.0338(15) -0.0031(12) -0.0066(12) -0.0064(11)
O012 0.070(2) 0.0369(17) 0.0385(17) -0.0004(14) -0.0215(15) -0.0034(15)
C011 0.027(2) 0.034(2) 0.041(2) -0.0072(19) -0.0039(17) -0.0001(17)
C012 0.055(3) 0.047(3) 0.048(3) -0.009(2) -0.004(2) -0.016(2)
O021 0.0377(17) 0.0293(16) 0.0318(15) 0.0032(12) -0.0068(12) 0.0022(12)
C021 0.047(3) 0.034(2) 0.040(2) 0.0053(19) -0.003(2) 0.009(2)
O031 0.077(3) 0.064(2) 0.059(2) -0.0135(19) -0.0330(19) 0.006(2)
C031 0.117(5) 0.062(4) 0.044(3) -0.008(3) 0.001(3) 0.012(3)

loop_
_atom_type_symbol
_atom_type_description
_atom_type_scat_dispersion_real
_atom_type_scat_dispersion_imag
_atom_type_scat_source
C C 0.0033 0.0016 'International Tables Vol C Tables 4.2.6.8 and 6.1.1.4'
H H 0.0000 0.0000 'International Tables Vol C Tables 4.2.6.8 and 6.1.1.4'
N N 0.0061 0.0033 'International Tables Vol C Tables 4.2.6.8 and 6.1.1.4'
O O 0.0106 0.0060 'International Tables Vol C Tables 4.2.6.8 and 6.1.1.4'
Ni Ni 0.3393 1.1124 'International Tables Vol C Tables 4.2.6.8 and 6.1.1.4'

loop_
_geom_angle_atom_site_label_1
_geom_angle_atom_site_label_2
_geom_angle_atom_site_label_3
_geom_angle
_geom_angle_site_symmetry_1
_geom_angle_site_symmetry_3
_geom_angle_publ_flag
N1 Ni1 N22 178.99(11) . 3_655 y
N1 Ni1 O011 91.67(11) . . y
N22 Ni1 O011 88.35(11) 3_655 . y
N1 Ni1 O021 91.13(11) . . y
N22 Ni1 O021 87.86(11) 3_655 . y
O011 Ni1 O021 89.48(10) . . y
N1 Ni1 N19 100.83(11) . 3_655 y
N22 Ni1 N19 80.18(11) 3_655 3_655 y
O011 Ni1 N19 86.81(10) . 3_655 y
O021 Ni1 N19 167.56(11) . 3_655 y
N1 Ni1 N8 80.40(11) . . y
N22 Ni1 N8 99.65(11) 3_655 . y
O011 Ni1 N8 171.20(10) . . y
O021 Ni1 N8 94.45(10) . . y
N19 Ni1 N8 90.92(10) 3_655 . y
N12 Ni2 N12 175.76(17) . 3_655 y
N12 Ni2 N19 104.62(11) . 3_655 y
N12 Ni2 N19 78.38(11) 3_655 3_655 ?
N12 Ni2 N19 78.38(11) . . y
N12 Ni2 N19 104.62(11) 3_655 . y
N19 Ni2 N19 92.93(15) 3_655 . y
N12 Ni2 N8 78.65(11) . . y
N12 Ni2 N8 98.35(11) 3_655 . y
N19 Ni2 N8 92.27(10) 3_655 . y
N19 Ni2 N8 157.03(11) . . y
N12 Ni2 N8 98.35(11) . 3_655 ?
N12 Ni2 N8 78.65(11) 3_655 3_655 ?
N19 Ni2 N8 157.03(11) 3_655 3_655 ?
N19 Ni2 N8 92.27(10) . 3_655 ?
N8 Ni2 N8 91.62(15) . 3_655 y
C6 N1 C2 118.2(3) . . ?
C6 N1 Ni1 116.8(2) . . ?
C2 N1 Ni1 124.9(2) . . ?
N1 C2 C3 122.3(4) . . ?
C2 C3 C4 118.7(4) . . ?
C5 C4 C3 119.8(4) . . ?
C4 C5 C6 118.3(4) . . ?
N1 C6 C5 122.6(3) . . ?
N1 C6 C7 116.9(3) . . ?
C5 C6 C7 120.4(3) . . ?
N8 C7 C6 113.2(3) . . ?
C9 N8 C7 111.7(3) . . ?
C9 N8 Ni2 110.0(2) . . ?
C7 N8 Ni2 122.1(2) . . ?
C9 N8 Ni1 116.3(2) . . ?
C7 N8 Ni1 106.9(2) . . ?
Ni2 N8 Ni1 88.13(10) . . ?
O10 C9 N8 126.5(3) . . ?
O10 C9 C11 118.6(3) . . ?
N8 C9 C11 114.7(3) . . ?
N12 C11 C16 120.2(3) . . ?
N12 C11 C9 113.9(3) . . ?
C16 C11 C9 125.7(3) . . ?
C13 N12 C11 121.5(3) . . ?
C13 N12 Ni2 119.5(2) . . ?
C11 N12 Ni2 118.9(2) . . ?
N12 C13 C14 120.6(3) . . ?
N12 C13 C17 113.5(3) . . ?
C14 C13 C17 125.9(3) . . ?
C13 C14 C15 118.5(4) . . ?
C16 C15 C14 120.1(3) . . ?
C15 C16 C11 119.0(4) . . ?
O18 C17 N19 127.2(3) . . ?
O18 C17 C13 118.9(3) . . ?
N19 C17 C13 113.7(3) . . ?
C17 N19 C20 111.9(3) . . ?
C17 N19 Ni2 110.2(2) . . ?
C20 N19 Ni2 123.7(2) . . ?
C17 N19 Ni1 116.9(2) . 3_655 ?
C20 N19 Ni1 103.7(2) . 3_655 ?
Ni2 N19 Ni1 88.45(10) . 3_655 ?
N19 C20 C21 111.5(3) . . ?
N22 C21 C26 121.4(3) . . ?
N22 C21 C20 116.0(3) . . ?
C26 C21 C20 122.6(3) . . ?
C23 N22 C21 118.6(3) . . ?
C23 N22 Ni1 126.4(2) . 3_655 ?
C21 N22 Ni1 114.9(2) . 3_655 ?
N22 C23 C24 122.9(4) . . ?
C23 C24 C25 118.4(4) . . ?
C26 C25 C24 119.1(4) . . ?
C21 C26 C25 119.5(4) . . ?
C011 O011 Ni1 128.7(3) . . ?
O011 C011 O012 124.8(4) . . ?
O011 C011 C012 116.0(4) . . ?
O012 C011 C012 119.2(4) . . ?
C021 O021 Ni1 128.7(2) . . ?

loop_
_geom_bond_atom_site_label_1
_geom_bond_atom_site_label_2
_geom_bond_distance
_geom_bond_site_symmetry_2
_geom_bond_publ_flag
Ni1 N1 2.034(3) . y
Ni1 N22 2.048(3) 3_655 y
Ni1 O011 2.056(2) . y
Ni1 O021 2.147(3) . y
Ni1 N19 2.191(3) 3_655 y
Ni1 N8 2.197(3) . y
Ni2 N12 1.977(3) . y
Ni2 N12 1.977(3) 3_655 ?
Ni2 N19 2.166(3) 3_655 ?
Ni2 N19 2.166(3) . y
Ni2 N8 2.172(3) . y
Ni2 N8 2.172(3) 3_655 ?
N1 C6 1.335(4) . ?
N1 C2 1.352(4) . ?
C2 C3 1.372(5) . ?
C3 C4 1.378(6) . ?
C4 C5 1.377(5) . ?
C5 C6 1.384(5) . ?
C6 C7 1.506(5) . ?
C7 N8 1.465(4) . ?
N8 C9 1.364(4) . ?
C9 O10 1.235(4) . ?
C9 C11 1.500(5) . ?
C11 N12 1.347(4) . ?
C11 C16 1.381(5) . ?
N12 C13 1.329(4) . ?
C13 C14 1.385(5) . ?
C13 C17 1.508(5) . ?
C14 C15 1.386(6) . ?
C15 C16 1.373(6) . ?
C17 O18 1.237(4) . ?
C17 N19 1.359(4) . ?
N19 C20 1.472(4) . ?
N19 Ni1 2.190(3) 3_655 ?
C20 C21 1.502(5) . ?
C21 N22 1.345(4) . ?
C21 C26 1.379(5) . ?
N22 C23 1.343(4) . ?
N22 Ni1 2.048(3) 3_655 ?
C23 C24 1.370(5) . ?
C24 C25 1.383(6) . ?
C25 C26 1.380(6) . ?
O011 C011 1.263(4) . ?
O012 C011 1.265(5) . ?
C011 C012 1.508(6) . ?
O021 C021 1.425(5) . ?
O031 C031 1.427(6) . ?
